data_1512437
loop_
_publ_author_name
'Yue Zhao'
'Ling-Ling Zhai'
'Gao-Chao Lv'
'Xin Zhou'
'Wei-Yin Sun'

_publ_section_title
;
 Silver(I) complexes with oxazoline-containing bidentate ligands:
 Syntheses, structures and properties
;
_journal_name_full
;
Inorganica Chimica Acta
;
_journal_page_first 38
_journal_page_last 45
_journal_paper_doi 10.1016/j.ica.2012.06.035
_journal_volume 392
_journal_year 2012
_chemical_formula_moiety 'C24 H24 Ag2 N4 O4, 2(N O3)'
_chemical_formula_sum 'C24 H24 Ag2 N6 O10'
_chemical_formula_weight 772.23
_chemical_name_systematic
; 
 ? 
;
_space_group_IT_number 2
_symmetry_cell_setting triclinic
_symmetry_space_group_name_Hall '-P 1'
_symmetry_space_group_name_H-M 'P -1'
_atom_sites_solution_hydrogens geom
_atom_sites_solution_primary direct
_atom_sites_solution_secondary difmap
_audit_creation_method SHELXL-97
_cell_angle_alpha 93.414(2)
_cell_angle_beta 93.433(3)
_cell_angle_gamma 92.549(3)
_cell_formula_units_Z 1
_cell_length_a 6.7174(10)
_cell_length_b 8.5664(13)
_cell_length_c 11.2704(17)
_cell_measurement_reflns_used 2913
_cell_measurement_temperature 293(2)
_cell_measurement_theta_max 27.99
_cell_measurement_theta_min 2.90
_cell_volume 645.48(17)
_computing_cell_refinement 'Bruker SMART'
_computing_data_collection 'Bruker SMART'
_computing_data_reduction 'Bruker SAINT'
_computing_molecular_graphics 'Bruker SHELXTL'
_computing_publication_material 'Bruker SHELXTL'
_computing_structure_refinement 'SHELXL-97 (Sheldrick, 1997)'
_computing_structure_solution 'SHELXS-97 (Sheldrick, 1990)'
_diffrn_ambient_temperature 293(2)
_diffrn_measured_fraction_theta_full 0.982
_diffrn_measured_fraction_theta_max 0.982
_diffrn_measurement_device_type 'CCD area detector'
_diffrn_measurement_method 'phi and omega scans'
_diffrn_radiation_monochromator graphite
_diffrn_radiation_source 'fine-focus sealed tube'
_diffrn_radiation_type MoK\a
_diffrn_radiation_wavelength 0.71073
_diffrn_reflns_av_R_equivalents 0.1047
_diffrn_reflns_av_sigmaI/netI 0.0662
_diffrn_reflns_limit_h_max 7
_diffrn_reflns_limit_h_min -7
_diffrn_reflns_limit_k_max 9
_diffrn_reflns_limit_k_min -10
_diffrn_reflns_limit_l_max 13
_diffrn_reflns_limit_l_min -10
_diffrn_reflns_number 3208
_diffrn_reflns_theta_full 25.00
_diffrn_reflns_theta_max 25.00
_diffrn_reflns_theta_min 2.90
_exptl_absorpt_coefficient_mu 1.589
_exptl_absorpt_correction_T_max 0.8446
_exptl_absorpt_correction_T_min 0.7852
_exptl_absorpt_correction_type multi-scan
_exptl_absorpt_process_details sadabs
_exptl_crystal_colour colorless
_exptl_crystal_density_diffrn 1.987
_exptl_crystal_density_method 'not measured'
_exptl_crystal_description block
_exptl_crystal_F_000 384
_exptl_crystal_size_max 0.16
_exptl_crystal_size_mid 0.14
_exptl_crystal_size_min 0.11
_refine_diff_density_max 1.585
_refine_diff_density_min -0.939
_refine_diff_density_rms 0.137
_refine_ls_extinction_method none
_refine_ls_goodness_of_fit_ref 1.063
_refine_ls_hydrogen_treatment constr
_refine_ls_matrix_type full
_refine_ls_number_parameters 190
_refine_ls_number_reflns 2228
_refine_ls_number_restraints 0
_refine_ls_restrained_S_all 1.063
_refine_ls_R_factor_all 0.0527
_refine_ls_R_factor_gt 0.0513
_refine_ls_shift/su_max 0.000
_refine_ls_shift/su_mean 0.000
_refine_ls_structure_factor_coef Fsqd
_refine_ls_weighting_details 'calc w=1/[\s^2^(Fo^2^)+(0.0960P)^2^+0.6267P] where P=(Fo^2^+2Fc^2^)/3'
_refine_ls_weighting_scheme calc
_refine_ls_wR_factor_gt 0.1396
_refine_ls_wR_factor_ref 0.1414
_reflns_number_gt 2103
_reflns_number_total 2228
_reflns_threshold_expression >2sigma(I)
_cod_data_source_file ICA-2012-392-38-45-1.cif
_cod_data_source_block 1
_cod_original_sg_symbol_H-M P-1
_cod_database_code 1512437

loop_
_symmetry_equiv_pos_as_xyz
'x, y, z'
'-x, -y, -z'

loop_
_atom_site_label
_atom_site_type_symbol
_atom_site_fract_x
_atom_site_fract_y
_atom_site_fract_z
_atom_site_U_iso_or_equiv
_atom_site_adp_type
_atom_site_occupancy
_atom_site_symmetry_multiplicity
_atom_site_calc_flag
_atom_site_refinement_flags
Ag1 Ag 0.77188(6) 0.53539(4) 0.34676(3) 0.0524(2) Uani 1 1 d .
C1 C 0.4326(6) 0.2065(5) 0.0332(3) 0.0317(8) Uani 1 1 d .
H1 H 0.3349 0.1413 0.0622 0.038 Uiso 1 1 calc R
C2 C 0.4088(6) 0.2542(5) -0.0823(3) 0.0322(8) Uani 1 1 d .
C3 C 0.5588(6) 0.3486(5) -0.1259(3) 0.0360(9) Uani 1 1 d .
H3 H 0.5459 0.3797 -0.2036 0.043 Uiso 1 1 calc R
C4 C 0.7247(7) 0.3955(6) -0.0545(4) 0.0394(10) Uani 1 1 d .
H4 H 0.8232 0.4592 -0.0842 0.047 Uiso 1 1 calc R
C5 C 0.7495(6) 0.3498(5) 0.0618(4) 0.0366(9) Uani 1 1 d .
H5 H 0.8634 0.3818 0.1096 0.044 Uiso 1 1 calc R
C6 C 0.5991(6) 0.2549(5) 0.1049(3) 0.0322(8) Uani 1 1 d .
C7 C 0.6151(6) 0.2065(5) 0.2280(3) 0.0323(8) Uani 1 1 d .
C8 C 0.5478(7) 0.0438(5) 0.3698(4) 0.0420(10) Uani 1 1 d .
H8A H 0.6086 -0.0529 0.3889 0.050 Uiso 1 1 calc R
H8B H 0.4158 0.0445 0.4003 0.050 Uiso 1 1 calc R
C9 C 0.6765(7) 0.1850(6) 0.4206(4) 0.0457(10) Uani 1 1 d .
H9A H 0.6147 0.2382 0.4862 0.055 Uiso 1 1 calc R
H9B H 0.8078 0.1545 0.4483 0.055 Uiso 1 1 calc R
C12 C -0.0246(7) 0.1599(6) -0.2919(4) 0.0485(11) Uani 1 1 d .
H12A H -0.0075 0.1002 -0.3662 0.058 Uiso 1 1 calc R
H12B H -0.1365 0.2264 -0.3030 0.058 Uiso 1 1 calc R
C11 C -0.0566(7) 0.0522(6) -0.1920(5) 0.0495(11) Uani 1 1 d .
H11A H -0.1772 0.0759 -0.1526 0.059 Uiso 1 1 calc R
H11B H -0.0661 -0.0566 -0.2219 0.059 Uiso 1 1 calc R
C10 C 0.2269(6) 0.2017(5) -0.1547(3) 0.0334(8) Uani 1 1 d .
N1 N 0.1599(6) 0.2539(4) -0.2516(3) 0.0398(8) Uani 1 1 d .
N2 N 0.6894(5) 0.2853(4) 0.3197(3) 0.0374(8) Uani 1 1 d .
N3 N 0.7969(6) 0.6280(6) 0.6200(4) 0.0517(10) Uani 1 1 d .
O1 O 0.5379(5) 0.0617(4) 0.2422(3) 0.0404(7) Uani 1 1 d .
O2 O 0.1194(5) 0.0844(4) -0.1116(3) 0.0475(8) Uani 1 1 d .
O5 O 0.8094(7) 0.6613(8) 0.7260(4) 0.0802(14) Uani 1 1 d .
O3 O 0.8026(8) 0.7279(7) 0.5467(5) 0.0899(16) Uani 1 1 d .
O4 O 0.7840(17) 0.4937(7) 0.5833(8) 0.155(4) Uani 1 1 d .

loop_
_atom_site_aniso_label
_atom_site_aniso_U_11
_atom_site_aniso_U_22
_atom_site_aniso_U_33
_atom_site_aniso_U_23
_atom_site_aniso_U_13
_atom_site_aniso_U_12
Ag1 0.0754(4) 0.0317(3) 0.0486(3) 0.00895(18) -0.0080(2) -0.0083(2)
C1 0.0400(19) 0.0263(19) 0.0289(19) 0.0040(15) 0.0076(15) -0.0066(15)
C2 0.044(2) 0.0257(19) 0.0273(17) 0.0025(14) 0.0084(15) -0.0005(15)
C3 0.050(2) 0.033(2) 0.0267(18) 0.0068(15) 0.0099(16) -0.0021(17)
C4 0.042(2) 0.039(3) 0.038(2) 0.0077(18) 0.0122(18) -0.0083(18)
C5 0.039(2) 0.036(2) 0.034(2) 0.0015(17) 0.0045(16) -0.0113(16)
C6 0.045(2) 0.0250(19) 0.0270(18) 0.0018(15) 0.0077(15) -0.0026(15)
C7 0.0394(19) 0.026(2) 0.0310(19) 0.0030(15) 0.0046(15) -0.0029(15)
C8 0.062(3) 0.038(2) 0.0264(19) 0.0061(17) 0.0087(17) -0.0046(19)
C9 0.063(3) 0.044(3) 0.031(2) 0.0073(18) 0.0035(19) -0.007(2)
C12 0.054(3) 0.048(3) 0.041(2) 0.002(2) -0.0084(19) -0.007(2)
C11 0.050(2) 0.042(3) 0.054(3) 0.007(2) -0.007(2) -0.0131(19)
C10 0.045(2) 0.0257(19) 0.0301(19) 0.0014(15) 0.0075(15) -0.0015(15)
N1 0.055(2) 0.0328(19) 0.0303(17) 0.0032(14) -0.0018(15) -0.0067(15)
N2 0.0510(19) 0.0322(18) 0.0282(16) 0.0046(14) -0.0005(14) -0.0078(14)
N3 0.058(2) 0.053(3) 0.044(2) -0.005(2) 0.0048(17) 0.0075(19)
O1 0.0636(18) 0.0296(16) 0.0278(14) 0.0050(11) 0.0063(12) -0.0093(13)
O2 0.0495(17) 0.050(2) 0.0417(17) 0.0147(15) -0.0022(13) -0.0168(14)
O5 0.087(3) 0.105(4) 0.047(2) -0.012(2) 0.011(2) -0.011(3)
O3 0.097(3) 0.098(4) 0.082(3) 0.037(3) 0.026(3) 0.022(3)
O4 0.288(11) 0.052(3) 0.114(5) -0.038(3) -0.025(6) 0.009(5)

loop_
_atom_type_symbol
_atom_type_description
_atom_type_scat_dispersion_real
_atom_type_scat_dispersion_imag
_atom_type_scat_source
C C 0.0033 0.0016 'International Tables Vol C Tables 4.2.6.8 and 6.1.1.4'
H H 0.0000 0.0000 'International Tables Vol C Tables 4.2.6.8 and 6.1.1.4'
Ag Ag -0.8971 1.1015 'International Tables Vol C Tables 4.2.6.8 and 6.1.1.4'
N N 0.0061 0.0033 'International Tables Vol C Tables 4.2.6.8 and 6.1.1.4'
O O 0.0106 0.0060 'International Tables Vol C Tables 4.2.6.8 and 6.1.1.4'

loop_
_geom_angle_atom_site_label_1
_geom_angle_atom_site_label_2
_geom_angle_atom_site_label_3
_geom_angle
_geom_angle_site_symmetry_3
N2 Ag1 N1 142.90(13) 2_665
C6 C1 C2 120.6(3) .
C6 C1 H1 119.7 .
C2 C1 H1 119.7 .
C1 C2 C3 119.2(4) .
C1 C2 C10 118.6(3) .
C3 C2 C10 122.2(4) .
C4 C3 C2 120.0(4) .
C4 C3 H3 120.0 .
C2 C3 H3 120.0 .
C3 C4 C5 121.5(4) .
C3 C4 H4 119.3 .
C5 C4 H4 119.3 .
C4 C5 C6 118.3(4) .
C4 C5 H5 120.8 .
C6 C5 H5 120.8 .
C1 C6 C5 120.5(4) .
C1 C6 C7 118.9(3) .
C5 C6 C7 120.7(4) .
N2 C7 O1 117.7(4) .
N2 C7 C6 127.7(4) .
O1 C7 C6 114.7(3) .
O1 C8 C9 103.7(3) .
O1 C8 H8A 111.0 .
C9 C8 H8A 111.0 .
O1 C8 H8B 111.0 .
C9 C8 H8B 111.0 .
H8A C8 H8B 109.0 .
N2 C9 C8 103.8(3) .
N2 C9 H9A 111.0 .
C8 C9 H9A 111.0 .
N2 C9 H9B 111.0 .
C8 C9 H9B 111.0 .
H9A C9 H9B 109.0 .
N1 C12 C11 104.1(4) .
N1 C12 H12A 110.9 .
C11 C12 H12A 110.9 .
N1 C12 H12B 110.9 .
C11 C12 H12B 110.9 .
H12A C12 H12B 109.0 .
O2 C11 C12 103.8(4) .
O2 C11 H11A 111.0 .
C12 C11 H11A 111.0 .
O2 C11 H11B 111.0 .
C12 C11 H11B 111.0 .
H11A C11 H11B 109.0 .
N1 C10 O2 117.0(4) .
N1 C10 C2 128.0(4) .
O2 C10 C2 115.0(3) .
C10 N1 C12 107.6(4) .
C10 N1 Ag1 134.2(3) 2_665
C12 N1 Ag1 117.2(3) 2_665
C7 N2 C9 107.3(4) .
C7 N2 Ag1 130.2(3) .
C9 N2 Ag1 121.4(3) .
O4 N3 O5 120.2(7) .
O4 N3 O3 117.6(6) .
O5 N3 O3 122.2(6) .
C7 O1 C8 106.0(3) .
C10 O2 C11 107.2(3) .

loop_
_geom_bond_atom_site_label_1
_geom_bond_atom_site_label_2
_geom_bond_distance
_geom_bond_site_symmetry_2
Ag1 N2 2.188(4) .
Ag1 N1 2.199(4) 2_665
C1 C6 1.374(6) .
C1 C2 1.389(6) .
C1 H1 0.9300 .
C2 C3 1.395(6) .
C2 C10 1.466(6) .
C3 C4 1.365(7) .
C3 H3 0.9300 .
C4 C5 1.393(7) .
C4 H4 0.9300 .
C5 C6 1.397(6) .
C5 H5 0.9300 .
C6 C7 1.470(5) .
C7 N2 1.264(6) .
C7 O1 1.346(5) .
C8 O1 1.453(5) .
C8 C9 1.518(6) .
C8 H8A 0.9700 .
C8 H8B 0.9700 .
C9 N2 1.470(6) .
C9 H9A 0.9700 .
C9 H9B 0.9700 .
C12 N1 1.480(6) .
C12 C11 1.516(7) .
C12 H12A 0.9700 .
C12 H12B 0.9700 .
C11 O2 1.452(6) .
C11 H11A 0.9700 .
C11 H11B 0.9700 .
C10 N1 1.270(6) .
C10 O2 1.342(5) .
N1 Ag1 2.199(4) 2_665
N3 O4 1.197(7) .
N3 O5 1.209(6) .
N3 O3 1.225(7) .

loop_
_geom_torsion_atom_site_label_1
_geom_torsion_atom_site_label_2
_geom_torsion_atom_site_label_3
_geom_torsion_atom_site_label_4
_geom_torsion
_geom_torsion_site_symmetry_1
_geom_torsion_site_symmetry_4
C6 C1 C2 C3 1.7(6) . .
C6 C1 C2 C10 -179.0(4) . .
C1 C2 C3 C4 -1.2(6) . .
C10 C2 C3 C4 179.5(4) . .
C2 C3 C4 C5 0.6(7) . .
C3 C4 C5 C6 -0.4(7) . .
C2 C1 C6 C5 -1.5(6) . .
C2 C1 C6 C7 177.8(4) . .
C4 C5 C6 C1 0.9(6) . .
C4 C5 C6 C7 -178.4(4) . .
C1 C6 C7 N2 -143.4(4) . .
C5 C6 C7 N2 35.9(6) . .
C1 C6 C7 O1 35.6(5) . .
C5 C6 C7 O1 -145.1(4) . .
O1 C8 C9 N2 11.9(5) . .
N1 C12 C11 O2 -5.1(5) . .
C1 C2 C10 N1 165.7(4) . .
C3 C2 C10 N1 -15.0(6) . .
C1 C2 C10 O2 -13.9(5) . .
C3 C2 C10 O2 165.4(4) . .
O2 C10 N1 C12 -2.0(5) . .
C2 C10 N1 C12 178.4(4) . .
O2 C10 N1 Ag1 165.9(3) . 2_665
C2 C10 N1 Ag1 -13.6(7) . 2_665
C11 C12 N1 C10 4.5(5) . .
C11 C12 N1 Ag1 -165.8(3) . 2_665
O1 C7 N2 C9 2.8(5) . .
C6 C7 N2 C9 -178.3(4) . .
O1 C7 N2 Ag1 -165.5(3) . .
C6 C7 N2 Ag1 13.4(6) . .
C8 C9 N2 C7 -9.3(5) . .
C8 C9 N2 Ag1 160.2(3) . .
N1 Ag1 N2 C7 -18.8(5) 2_665 .
N1 Ag1 N2 C9 174.3(3) 2_665 .
N2 C7 O1 C8 5.5(5) . .
C6 C7 O1 C8 -173.7(3) . .
C9 C8 O1 C7 -10.7(4) . .
N1 C10 O2 C11 -1.6(5) . .
C2 C10 O2 C11 178.1(4) . .
C12 C11 O2 C10 4.2(5) . .
